data_2007656
loop_
_publ_author_name
'Amai, Makoto'
'Endo, Tomohiro'
'Nagase, Hiromasa'
'Ueda, Haruhisa'
'Nakagaki, Masayuki'

_publ_section_title
;
 1:1 Complex of Octadecanoic Acid and 3-Pyridinecarboxamide
;
_journal_issue 9
_journal_name_full 'Acta Crystallographica Section C'
_journal_page_first 1367
_journal_page_last 1369
_journal_paper_doi 10.1107/S0108270197019227
_journal_volume 54
_journal_year 1998
_chemical_formula_iupac 'C18 H36 O2, C6 H6 N2 O1'
_chemical_formula_moiety C18H36O2.C6H6N2O
_chemical_formula_sum 'C24 H42 N2 O3'
_chemical_formula_weight 406.607
_space_group_IT_number 2
_symmetry_cell_setting triclinic
_symmetry_space_group_name_Hall '-P 1'
_symmetry_space_group_name_H-M 'P -1'
_cell_angle_alpha 92.924(6)
_cell_angle_beta 92.317(8)
_cell_angle_gamma 92.088(6)
_cell_formula_units_Z 2
_cell_length_a 5.4313(5)
_cell_length_b 45.180(3)
_cell_length_c 5.0355(5)
_cell_measurement_reflns_used 25
_cell_measurement_temperature 293.2
_cell_measurement_theta_max 28.5
_cell_measurement_theta_min 27.8
_cell_volume 1232.11(19)
_computing_cell_refinement 'MSC/AFC Diffractometer Control Software'
_computing_data_collection
;
MSC/AFC Diffractometer Control Software
(Molecular Structure Corporation, 1988)
;
_computing_data_reduction 'TEXSAN (Molecular Structure Corporation, 1995)'
_computing_publication_material TEXSAN
_computing_structure_refinement TEXSAN
_computing_structure_solution 'MULTAN88 (Debaerdemaeker et al., 1988)'
_diffrn_ambient_temperature 293.2
_diffrn_measurement_device 'Rigaku AFC-7R'
_diffrn_measurement_method \w-2\q
_diffrn_radiation_monochromator graphite
_diffrn_radiation_source 'Rigaku rotating anode'
_diffrn_radiation_type CuK\a
_diffrn_radiation_wavelength 1.5418
_diffrn_reflns_av_R_equivalents 0.018
_diffrn_reflns_av_sigmaI/netI 0.000
_diffrn_reflns_limit_h_max 6
_diffrn_reflns_limit_h_min -6
_diffrn_reflns_limit_k_max 51
_diffrn_reflns_limit_k_min -51
_diffrn_reflns_limit_l_max 5
_diffrn_reflns_limit_l_min 0
_diffrn_reflns_number 5966
_diffrn_reflns_reduction_process 'Lp corrections applied'
_diffrn_reflns_theta_max 64.99
_diffrn_reflns_theta_min 5.88
_diffrn_standards_decay_% none
_diffrn_standards_interval_count 150
_diffrn_standards_number 3
_exptl_absorpt_coefficient_mu 0.559
_exptl_absorpt_correction_type none
_exptl_crystal_colour colorless
_exptl_crystal_density_diffrn 1.096
_exptl_crystal_density_method 'not measured'
_exptl_crystal_description needle
_exptl_crystal_F_000 448
_exptl_crystal_size_max 0.50
_exptl_crystal_size_mid 0.04
_exptl_crystal_size_min 0.02
_refine_diff_density_max 0.24
_refine_diff_density_min -0.24
_refine_ls_extinction_coef 0.179(5)
_refine_ls_extinction_method 'Zachariasen (1967) type 2, Gaussian isotropic'
_refine_ls_goodness_of_fit_all 2.427
_refine_ls_goodness_of_fit_obs 2.428
_refine_ls_hydrogen_treatment refall
_refine_ls_matrix_type full
_refine_ls_number_constraints 0
_refine_ls_number_parameters 431
_refine_ls_number_reflns 4193
_refine_ls_number_restraints 0
_refine_ls_R_factor_all 0.064
_refine_ls_R_factor_obs .042
_refine_ls_shift/esd_max 0.0040
_refine_ls_shift/esd_mean 0.0000
_refine_ls_structure_factor_coef F
_refine_ls_weighting_details 'w = 1/[\s^2^(Fo) + 0.00002|Fo|^2^]'
_refine_ls_weighting_scheme calc
_refine_ls_wR_factor_all 0.056
_refine_ls_wR_factor_obs .053
_reflns_number_observed 3231
_reflns_number_total 4193
_reflns_observed_criterion I>1.5\s(I)
_cod_data_source_file oa1032.cif
_cod_data_source_block oa1032
_cod_depositor_comments
;
The following automatic conversions were performed:

'_refine_ls_weighting_scheme' value 'w = 1/[\s^2^(Fo) +
0.00002|Fo|^2^]' was changed to 'calc'. New tag
'_refine_ls_weighting_details' was created. The value of the new tag
was set to 'w = 1/[\s^2^(Fo) + 0.00002|Fo|^2^]'.

Automatic conversion script
Id: cif_fix_values 3143 2015-03-26 13:38:13Z robertas 
;
_cod_original_cell_volume 1232.1(2)
_cod_database_code 2007656

loop_
_symmetry_equiv_pos_as_xyz
x,y,z
-x,-y,-z

loop_
_atom_site_aniso_label
_atom_site_aniso_U_11
_atom_site_aniso_U_22
_atom_site_aniso_U_33
_atom_site_aniso_U_12
_atom_site_aniso_U_13
_atom_site_aniso_U_23
O1 .0739(7) .0704(6) .0913(7) -.0253(5) -.0285(6) .0320(5)
O2 .0727(6) .0591(5) .0741(6) -.0173(5) -.0266(5) .0224(4)
O3 .0722(6) .0696(5) .0276(4) -.0249(4) -.0049(4) .0032(3)
N1 .0632(7) .0533(6) .0520(6) -.0131(5) -.0126(5) .0123(4)
N2 .0641(6) .0542(5) .0315(4) -.0124(5) -.0034(4) .0058(4)
C1 .0579(7) .0503(6) .0485(6) -.0053(5) -.0069(6) .0079(5)
C2 .0621(8) .0566(7) .0623(8) -.0068(6) -.0076(7) .0182(6)
C3 .0607(8) .0576(7) .0621(8) -.0046(6) -.0057(7) .0174(6)
C4 .0609(8) .0565(7) .0614(8) -.0039(6) -.0038(6) .0163(6)
C5 .0614(8) .0552(7) .0659(8) -.0038(6) -.0030(7) .0168(6)
C6 .0636(8) .0572(7) .0626(8) -.0017(6) -.0014(7) .0173(6)
C7 .0620(8) .0559(7) .0690(8) -.0025(6) -.0036(7) .0170(6)
C8 .0638(8) .0581(7) .0642(8) -.0009(6) -.0015(7) .0159(6)
C9 .0640(9) .0583(7) .0705(9) .0000(6) -.0020(7) .0167(7)
C10 .0660(9) .0588(7) .0673(8) .0015(7) -.0021(7) .0171(6)
C11 .0667(9) .0605(8) .0747(9) .0016(7) -.0022(8) .0192(7)
C12 .0697(9) .0622(8) .0724(9) .0031(7) -.0009(8) .0184(7)
C13 .0699(9) .0658(8) .0792(10) .0044(7) -.0031(8) .0214(7)
C14 .0750(10) .0672(9) .0810(10) .0051(8) -.0037(8) .0224(7)
C15 .0780(10) .0713(9) .0880(10) .0059(8) -.0073(9) .0253(8)
C16 .0940(10) .0740(10) .0940(10) .0096(9) -.0060(10) .0280(9)
C17 .118(2) .0980(10) .115(2) .0280(10) -.0180(10) .0350(10)
C18 .188(3) .120(2) .164(2) .043(2) -.023(2) .070(2)
C19 .0576(7) .0518(6) .0396(6) -.0089(5) -.0092(5) .0087(5)
C20 .0488(6) .0445(5) .0318(5) -.0020(5) -.0025(5) .0009(4)
C21 .0592(7) .0496(6) .0418(6) .0006(5) -.0106(5) .0078(5)
C22 .0560(7) .0604(7) .0515(7) -.0023(6) -.0160(6) .0037(5)
C23 .0545(7) .0547(7) .0584(7) -.0086(6) -.0110(6) .0030(6)
C24 .0528(6) .0467(6) .0296(5) -.0033(5) -.0016(5) .0008(4)

loop_
_atom_site_label
_atom_site_fract_x
_atom_site_fract_y
_atom_site_fract_z
_atom_site_U_iso_or_equiv
_atom_site_thermal_displace_type
_atom_site_calc_flag
_atom_site_calc_attached_atom
_atom_site_refinement_flags
_atom_site_occupancy
O1 -.1705(2) .12529(2) -.4935(2) .0791(3) Uani d . . 1.00
O2 .1822(2) .14551(2) -.3260(2) .0693(3) Uani d . . 1.00
O3 -.2936(2) .02605(2) -.1725(2) .0573(2) Uani d . . 1.00
N1 .1903(2) .09880(2) -.0147(2) .0566(3) Uani d . . 1.00
N2 -.2719(2) .01457(2) .2565(2) .0503(3) Uani d . . 1.00
C1 -.0164(3) .14503(3) -.4866(3) .0525(3) Uani d . . 1.00
C2 -.0170(3) .17111(3) -.6589(3) .0603(4) Uani d . . 1.00
C3 -.2638(3) .17798(3) -.7844(3) .0600(4) Uani d . . 1.00
C4 -.2483(3) .20600(3) -.9382(3) .0595(4) Uani d . . 1.00
C5 -.4923(3) .21596(3) -1.0500(3) .0607(4) Uani d . . 1.00
C6 -.4689(3) .24365(3) -1.2060(3) .0608(4) Uani d . . 1.00
C7 -.7113(3) .25486(3) -1.3109(3) .0621(4) Uani d . . 1.00
C8 -.6880(3) .28244(3) -1.4681(3) .0618(4) Uani d . . 1.00
C9 -.9296(3) .29353(3) -1.5726(3) .0640(4) Uani d . . 1.00
C10 -.9062(3) .32098(3) -1.7313(3) .0637(4) Uani d . . 1.00
C11 -1.1500(3) .33207(3) -1.8365(3) .0669(4) Uani d . . 1.00
C12 -1.1264(3) .35958(4) -1.9940(3) .0677(4) Uani d . . 1.00
C13 -1.3698(3) .37075(4) -2.0966(4) .0711(5) Uani d . . 1.00
C14 -1.3455(3) .39829(4) -2.2544(4) .0738(5) Uani d . . 1.00
C15 -1.5886(4) .40935(4) -2.3579(4) .0786(5) Uani d . . 1.00
C16 -1.5680(4) .43705(4) -2.5122(4) .0864(6) Uani d . . 1.00
C17 -1.8128(5) .44807(5) -2.6106(5) .1094(8) Uani d . . 1.00
C18 -1.7939(7) .47540(6) -2.7647(7) .1550(10) Uani d . . 1.00
C19 .0152(2) .07732(3) -.0479(2) .0500(3) Uani d . . 1.00
C20 -.0006(2) .05348(2) .1133(2) .0419(3) Uani d . . 1.00
C21 .1746(3) .05217(3) .3202(2) .0504(3) Uani d . . 1.00
C22 .3564(3) .07424(3) .3551(3) .0565(4) Uani d . . 1.00
C23 .3592(3) .09697(3) .1836(3) .0565(4) Uani d . . 1.00
C24 -.2003(2) .03032(3) .0551(2) .0433(3) Uani d . . 1.00
H1 .177(3) .1273(4) -.214(4) .101(6) Uiso calc . . 1.00
H2 .048(3) .1877(4) -.542(4) .090(6) Uiso calc . . 1.00
H3 .104(4) .1669(5) -.808(4) .125(8) Uiso calc . . 1.00
H4 -.383(3) .1803(4) -.638(3) .078(5) Uiso calc . . 1.00
H5 -.331(3) .1606(4) -.905(4) .091(6) Uiso calc . . 1.00
H6 -.164(3) .2227(4) -.824(3) .088(6) Uiso calc . . 1.00
H7 -.129(3) .2035(4) -1.089(4) .092(6) Uiso calc . . 1.00
H8 -.609(3) .2198(4) -.902(3) .084(5) Uiso calc . . 1.00
H9 -.573(3) .1993(4) -1.152(4) .099(6) Uiso calc . . 1.00
H10 -.377(3) .2599(4) -1.090(3) .086(6) Uiso calc . . 1.00
H11 -.367(3) .2397(4) -1.371(4) .093(6) Uiso calc . . 1.00
H12 -.819(3) .2583(4) -1.146(4) .095(6) Uiso calc . . 1.00
H13 -.794(3) .2391(4) -1.433(4) .095(6) Uiso calc . . 1.00
H14 -.591(3) .2989(4) -1.361(3) .085(5) Uiso calc . . 1.00
H15 -.586(3) .2779(4) -1.612(4) .091(6) Uiso calc . . 1.00
H16 -1.034(3) .2975(4) -1.427(3) .085(6) Uiso calc . . 1.00
H17 -1.012(3) .2772(4) -1.694(4) .091(6) Uiso calc . . 1.00
H18 -.818(3) .3365(4) -1.606(4) .090(6) Uiso calc . . 1.00
H19 -.809(3) .3162(4) -1.886(4) .095(6) Uiso calc . . 1.00
H20 -1.252(4) .3363(4) -1.681(4) .100(6) Uiso calc . . 1.00
H21 -1.234(3) .3151(4) -1.952(4) .093(6) Uiso calc . . 1.00
H22 -1.041(3) .3761(4) -1.879(4) .098(6) Uiso calc . . 1.00
H23 -1.015(4) .3558(4) -2.137(4) .103(7) Uiso calc . . 1.00
H24 -1.481(4) .3758(4) -1.939(4) .105(7) Uiso calc . . 1.00
H25 -1.460(4) .3542(5) -2.205(4) .116(7) Uiso calc . . 1.00
H26 -1.255(4) .4150(4) -2.132(4) .099(6) Uiso calc . . 1.00
H27 -1.231(3) .3952(4) -2.419(4) .100(6) Uiso calc . . 1.00
H28 -1.702(4) .4129(4) -2.186(4) .114(7) Uiso calc . . 1.00
H29 -1.679(4) .3925(4) -2.477(4) .109(7) Uiso calc . . 1.00
H30 -1.472(4) .4544(5) -2.410(4) .117(7) Uiso calc . . 1.00
H31 -1.456(4) .4333(5) -2.667(4) .117(8) Uiso calc . . 1.00
H32 -1.914(5) .4539(6) -2.445(5) .170(10) Uiso calc . . 1.00
H33 -1.880(6) .4315(7) -2.751(6) .210(10) Uiso calc . . 1.00
H34 -1.709(6) .4936(8) -2.630(7) .27(2) Uiso calc . . 1.00
H35 -1.666(6) .4745(6) -2.897(6) .190(10) Uiso calc . . 1.00
H36 -1.947(5) .4831(5) -2.850(5) .170(10) Uiso calc . . 1.00
H37 -.113(3) .0791(3) -.195(3) .070(5) Uiso calc . . 1.00
H38 .174(3) .0356(3) .439(3) .056(4) Uiso calc . . 1.00
H39 .479(3) .0729(4) .506(3) .081(5) Uiso calc . . 1.00
H40 .496(3) .1140(3) .191(3) .076(5) Uiso calc . . 1.00
H41 -.404(3) .0002(4) .224(3) .086(5) Uiso calc . . 1.00
H42 -.228(3) .0207(3) .433(3) .069(5) Uiso calc . . 1.00

loop_
_atom_type_symbol
_atom_type_scat_dispersion_real
_atom_type_scat_dispersion_imag
_atom_type_scat_source
C 0.018 0.009
;International Tables for Crystallography
(1992, Vol. C, Tables 4.2.6.8 and 6.1.1.1)
;
H 0.000 0.000
;International Tables for Crystallography
(1992, Vol. C, Table 6.1.1.2)
;
O 0.049 0.032
;International Tables for Crystallography
(1992, Vol. C, Tables 4.2.6.8 and 6.1.1.1)
;
N 0.031 0.018
;International Tables for Crystallography
(1992, Vol. C, Tables 4.2.6.8 and 6.1.1.1)
;

loop_
_geom_angle_atom_site_label_1
_geom_angle_atom_site_label_2
_geom_angle_atom_site_label_3
_geom_angle_site_symmetry_1
_geom_angle_site_symmetry_2
_geom_angle_site_symmetry_3
_geom_angle
_geom_angle_publ_flag
C1 O2 H1 1_555 1_555 1_555 109.0(10) no
C19 N1 C23 1_555 1_555 1_555 118.00(10) yes
C24 N2 H41 1_555 1_555 1_555 118.0(10) no
C24 N2 H42 1_555 1_555 1_555 121.1(9) no
H41 N2 H42 1_555 1_555 1_555 118.0(10) no
O1 C1 O2 1_555 1_555 1_555 122.40(10) yes
O1 C1 C2 1_555 1_555 1_555 125.70(10) yes
O2 C1 C2 1_555 1_555 1_555 111.80(10) yes
C1 C2 C3 1_555 1_555 1_555 115.70(10) yes
C1 C2 H2 1_555 1_555 1_555 104.0(10) no
C1 C2 H3 1_555 1_555 1_555 107.0(10) no
C3 C2 H2 1_555 1_555 1_555 110.0(10) no
C3 C2 H3 1_555 1_555 1_555 108.0(10) no
H2 C2 H3 1_555 1_555 1_555 109.0(10) no
C2 C3 C4 1_555 1_555 1_555 111.60(10) yes
C2 C3 H4 1_555 1_555 1_555 107.8(9) no
C2 C3 H5 1_555 1_555 1_555 110.0(10) no
C4 C3 H4 1_555 1_555 1_555 110.2(9) no
C4 C3 H5 1_555 1_555 1_555 110.0(10) no
H4 C3 H5 1_555 1_555 1_555 106.0(10) no
C3 C4 C5 1_555 1_555 1_555 114.90(10) yes
C3 C4 H6 1_555 1_555 1_555 110.1(10) no
C3 C4 H7 1_555 1_555 1_555 110.0(10) no
C5 C4 H6 1_555 1_555 1_555 109.0(10) no
C5 C4 H7 1_555 1_555 1_555 109.2(10) no
H6 C4 H7 1_555 1_555 1_555 101.0(10) no
C4 C5 C6 1_555 1_555 1_555 113.40(10) yes
C4 C5 H8 1_555 1_555 1_555 110.3(10) no
C4 C5 H9 1_555 1_555 1_555 108.0(10) no
C6 C5 H8 1_555 1_555 1_555 108.4(10) no
C6 C5 H9 1_555 1_555 1_555 113.0(10) no
H8 C5 H9 1_555 1_555 1_555 102.0(10) no
C5 C6 C7 1_555 1_555 1_555 114.60(10) yes
C5 C6 H10 1_555 1_555 1_555 109.1(10) no
C5 C6 H11 1_555 1_555 1_555 110.0(10) no
C7 C6 H10 1_555 1_555 1_555 109.7(10) no
C7 C6 H11 1_555 1_555 1_555 105.0(10) no
H10 C6 H11 1_555 1_555 1_555 107.0(10) no
C6 C7 C8 1_555 1_555 1_555 114.60(10) yes
C6 C7 H12 1_555 1_555 1_555 106.0(10) no
C6 C7 H13 1_555 1_555 1_555 108.0(10) no
C8 C7 H12 1_555 1_555 1_555 111.7(10) no
C8 C7 H13 1_555 1_555 1_555 106.0(10) no
H12 C7 H13 1_555 1_555 1_555 108.0(10) no
C7 C8 C9 1_555 1_555 1_555 114.50(10) yes
C7 C8 H14 1_555 1_555 1_555 110.9(10) no
C7 C8 H15 1_555 1_555 1_555 107.0(10) no
C9 C8 H14 1_555 1_555 1_555 110.3(10) no
C9 C8 H15 1_555 1_555 1_555 109.0(10) no
H14 C8 H15 1_555 1_555 1_555 103.0(10) no
C8 C9 C10 1_555 1_555 1_555 114.50(10) yes
C8 C9 H16 1_555 1_555 1_555 109.0(10) no
C8 C9 H17 1_555 1_555 1_555 107.0(10) no
C10 C9 H16 1_555 1_555 1_555 108.0(10) no
C10 C9 H17 1_555 1_555 1_555 107.0(10) no
H16 C9 H17 1_555 1_555 1_555 108.0(10) no
C9 C10 C11 1_555 1_555 1_555 114.40(10) yes
C9 C10 H18 1_555 1_555 1_555 105.0(10) no
C9 C10 H19 1_555 1_555 1_555 108.0(10) no
C11 C10 H18 1_555 1_555 1_555 110.0(10) no
C11 C10 H19 1_555 1_555 1_555 106.0(10) no
H18 C10 H19 1_555 1_555 1_555 111.0(10) no
C10 C11 C12 1_555 1_555 1_555 114.30(10) yes
C10 C11 H20 1_555 1_555 1_555 107.0(10) no
C10 C11 H21 1_555 1_555 1_555 107.0(10) no
C12 C11 H20 1_555 1_555 1_555 109.0(10) no
C12 C11 H21 1_555 1_555 1_555 110.0(10) no
H20 C11 H21 1_555 1_555 1_555 108.0(10) no
C11 C12 C13 1_555 1_555 1_555 114.20(10) yes
C11 C12 H22 1_555 1_555 1_555 109.0(10) no
C11 C12 H23 1_555 1_555 1_555 108.0(10) no
C13 C12 H22 1_555 1_555 1_555 107.0(10) no
C13 C12 H23 1_555 1_555 1_555 111.0(10) no
H22 C12 H23 1_555 1_555 1_555 104.0(10) no
C12 C13 C14 1_555 1_555 1_555 114.10(10) yes
C12 C13 H24 1_555 1_555 1_555 110.0(10) no
C12 C13 H25 1_555 1_555 1_555 108.0(10) no
C14 C13 H24 1_555 1_555 1_555 107.0(10) no
C14 C13 H25 1_555 1_555 1_555 110.0(10) no
H24 C13 H25 1_555 1_555 1_555 105.0(10) no
C13 C14 C15 1_555 1_555 1_555 114.0(2) yes
C13 C14 H26 1_555 1_555 1_555 108.0(10) no
C13 C14 H27 1_555 1_555 1_555 112.0(10) no
C15 C14 H26 1_555 1_555 1_555 109.0(10) no
C15 C14 H27 1_555 1_555 1_555 107.0(10) no
H26 C14 H27 1_555 1_555 1_555 105.0(10) no
C14 C15 C16 1_555 1_555 1_555 114.7(2) yes
C14 C15 H28 1_555 1_555 1_555 106.0(10) no
C14 C15 H29 1_555 1_555 1_555 108.0(10) no
C16 C15 H28 1_555 1_555 1_555 110.0(10) no
C16 C15 H29 1_555 1_555 1_555 109.0(10) no
H28 C15 H29 1_555 1_555 1_555 106.0(10) no
C15 C16 C17 1_555 1_555 1_555 114.1(2) yes
C15 C16 H30 1_555 1_555 1_555 113.0(10) no
C15 C16 H31 1_555 1_555 1_555 108.0(10) no
C17 C16 H30 1_555 1_555 1_555 108.0(10) no
C17 C16 H31 1_555 1_555 1_555 110.0(10) no
H30 C16 H31 1_555 1_555 1_555 100.0(10) no
C16 C17 C18 1_555 1_555 1_555 114.4(2) yes
C16 C17 H32 1_555 1_555 1_555 108.0(10) no
C16 C17 H33 1_555 1_555 1_555 104.0(10) no
C18 C17 H32 1_555 1_555 1_555 105.0(10) no
C18 C17 H33 1_555 1_555 1_555 104.0(10) no
H32 C17 H33 1_555 1_555 1_555 120(2) no
C17 C18 H34 1_555 1_555 1_555 107.0(10) no
C17 C18 H35 1_555 1_555 1_555 112.0(10) no
C17 C18 H36 1_555 1_555 1_555 119.0(10) no
H34 C18 H35 1_555 1_555 1_555 98(2) no
H34 C18 H36 1_555 1_555 1_555 107(2) no
H35 C18 H36 1_555 1_555 1_555 108(2) no
N1 C19 C20 1_555 1_555 1_555 123.30(10) yes
N1 C19 H37 1_555 1_555 1_555 117.4(9) no
C20 C19 H37 1_555 1_555 1_555 119.3(9) no
C19 C20 C21 1_555 1_555 1_555 117.90(10) yes
C19 C20 C24 1_555 1_555 1_555 118.99(10) yes
C21 C20 C24 1_555 1_555 1_555 123.10(10) yes
C20 C21 C22 1_555 1_555 1_555 119.10(10) yes
C20 C21 H38 1_555 1_555 1_555 121.4(8) no
C22 C21 H38 1_555 1_555 1_555 119.5(8) no
C21 C22 C23 1_555 1_555 1_555 119.00(10) yes
C21 C22 H39 1_555 1_555 1_555 117.7(10) no
C23 C22 H39 1_555 1_555 1_555 123.3(10) no
N1 C23 C22 1_555 1_555 1_555 122.70(10) yes
N1 C23 H40 1_555 1_555 1_555 113.7(9) no
C22 C23 H40 1_555 1_555 1_555 123.6(9) no
O3 C24 N2 1_555 1_555 1_555 122.00(10) yes
O3 C24 C20 1_555 1_555 1_555 120.67(10) yes
N2 C24 C20 1_555 1_555 1_555 117.32(9) yes

loop_
_geom_bond_atom_site_label_1
_geom_bond_atom_site_label_2
_geom_bond_site_symmetry_1
_geom_bond_site_symmetry_2
_geom_bond_distance
_geom_bond_publ_flag
O1 C1 1_555 1_555 1.199(2) yes
O2 C1 1_555 1_555 1.321(2) yes
O3 C24 1_555 1_555 1.2370(10) yes
N1 C19 1_555 1_555 1.333(2) yes
N1 C23 1_555 1_555 1.336(2) yes
N2 C24 1_555 1_555 1.331(2) yes
C1 C2 1_555 1_555 1.498(2) yes
C2 C3 1_555 1_555 1.508(2) yes
C3 C4 1_555 1_555 1.519(2) yes
C4 C5 1_555 1_555 1.512(2) yes
C5 C6 1_555 1_555 1.515(2) yes
C6 C7 1_555 1_555 1.513(2) yes
C7 C8 1_555 1_555 1.514(2) yes
C8 C9 1_555 1_555 1.506(2) yes
C9 C10 1_555 1_555 1.513(2) yes
C10 C11 1_555 1_555 1.518(2) yes
C11 C12 1_555 1_555 1.513(2) yes
C12 C13 1_555 1_555 1.513(2) yes
C13 C14 1_555 1_555 1.515(2) yes
C14 C15 1_555 1_555 1.511(2) yes
C15 C16 1_555 1_555 1.510(2) yes
C16 C17 1_555 1_555 1.511(3) yes
C17 C18 1_555 1_555 1.494(3) yes
C19 C20 1_555 1_555 1.384(2) yes
C20 C21 1_555 1_555 1.388(2) yes
C20 C24 1_555 1_555 1.489(2) yes
C21 C22 1_555 1_555 1.377(2) yes
C22 C23 1_555 1_555 1.376(2) yes

loop_
_geom_contact_atom_site_label_1
_geom_contact_atom_site_label_2
_geom_contact_distance
_geom_contact_site_symmetry_1
_geom_contact_site_symmetry_2
O1 C23 3.165(2) 1_555 1_454
O1 N1 3.342(2) 1_555 1_555
O1 C19 3.350(2) 1_555 1_555
O1 C22 3.426(2) 1_555 1_454
O1 N1 3.525(2) 1_555 1_554
O2 N1 2.6930(10) 1_555 1_555
O2 C23 3.409(2) 1_555 1_554
O2 C19 3.552(2) 1_555 1_555
O2 C23 3.584(2) 1_555 1_555
O3 N2 2.9040(10) 1_555 1_554
O3 N2 2.9390(10) 1_555 2_455
N1 C1 3.425(2) 1_555 1_555
N1 C22 3.473(2) 1_555 1_554
N1 C1 3.541(2) 1_555 1_556
N2 C22 3.454(2) 1_555 1_455
N2 C21 3.524(2) 1_555 1_455
C1 C23 3.444(2) 1_555 1_554
C19 C21 3.477(2) 1_555 1_554
C19 C22 3.594(2) 1_555 1_554
C22 C24 3.514(2) 1_555 1_655
C24 C24 3.595(2) 1_555 2_555

loop_
_geom_hbond_atom_site_label_D
_geom_hbond_atom_site_label_H
_geom_hbond_atom_site_label_A
_geom_hbond_site_symmetry_D
_geom_hbond_site_symmetry_H
_geom_hbond_distance_DH
_geom_hbond_distance_HA
_geom_hbond_distance_DA
_geom_hbond_angle_DHA
_geom_hbond_publ_flag
O2 H1 N1 . . 1.020(10) 1.670(10) 2.6930(10) 174.0(10) yes
N2 H41 O3 2_455 2_455 0.960(10) 1.980(10) 2.9390(10) 172.0(10) yes
N2 H42 O3 1_554 1_554 0.940(10) 2.04(2) 2.9040(10) 153.0(10) yes
